data_4134008
loop_
_publ_author_name
'Wang, Gang-Wei'
'Boyd, Olivia'
'Young, Tom A.'
'Bertrand, Sophie M.'
'Bower, John F.'

_publ_section_title
;
 Rhodacyclopentanones as Linchpins for the Atom Economical Assembly of
 Diverse Polyheterocycles.
;
_journal_issue 4
_journal_name_full 'Journal of the American Chemical Society'
_journal_page_first 1740
_journal_page_last 1745
_journal_paper_doi 10.1021/jacs.9b12421
_journal_volume 142
_journal_year 2020
_chemical_formula_moiety 'C21 H20 N2 O2'
_chemical_formula_sum 'C21 H20 N2 O2'
_chemical_formula_weight 332.39
_space_group_crystal_system monoclinic
_space_group_IT_number 14
_space_group_name_Hall '-P 2ybc'
_space_group_name_H-M_alt 'P 1 21/c 1'
_atom_sites_solution_hydrogens geom
_atom_sites_solution_primary dual
_audit_creation_date 2018-01-29
_audit_creation_method
;
Olex2 1.2
(compiled 2017.08.10 svn.r3458 for OlexSys, GUI svn.r5381)
;
_cell_angle_alpha 90
_cell_angle_beta 97.519(3)
_cell_angle_gamma 90
_cell_formula_units_Z 4
_cell_length_a 11.7287(6)
_cell_length_b 11.3446(6)
_cell_length_c 12.7178(7)
_cell_measurement_reflns_used 1910
_cell_measurement_temperature 100(2)
_cell_measurement_theta_max 22.40
_cell_measurement_theta_min 2.41
_cell_volume 1677.65(15)
_computing_cell_refinement 'SAINT v8.37A (Bruker, 2015)'
_computing_data_collection 'Bruker Apex suite'
_computing_data_reduction 'SAINT v8.37A (Bruker, 2015)'
_computing_molecular_graphics 'Olex2 (Dolomanov et al., 2009)'
_computing_publication_material 'Olex2 (Dolomanov et al., 2009)'
_computing_structure_refinement 'ShelXL (Sheldrick, 2015)'
_computing_structure_solution 'ShelXT (Sheldrick, 2015)'
_diffrn_ambient_temperature 100(2)
_diffrn_detector 'Bruker area detector'
_diffrn_detector_type 'CCD area detector'
_diffrn_measured_fraction_theta_full 0.999
_diffrn_measured_fraction_theta_max 0.999
_diffrn_measurement_device 'Bruker Apex II kappa CCD area detector'
_diffrn_measurement_device_type 'Bruker APEX-II CCD'
_diffrn_measurement_method '\f and \w scans'
_diffrn_radiation_monochromator graphite
_diffrn_radiation_type MoK\a
_diffrn_radiation_wavelength 0.71073
_diffrn_reflns_av_R_equivalents 0.0641
_diffrn_reflns_av_unetI/netI 0.0599
_diffrn_reflns_Laue_measured_fraction_full 0.999
_diffrn_reflns_Laue_measured_fraction_max 0.999
_diffrn_reflns_limit_h_max 14
_diffrn_reflns_limit_h_min -14
_diffrn_reflns_limit_k_max 7
_diffrn_reflns_limit_k_min -14
_diffrn_reflns_limit_l_max 14
_diffrn_reflns_limit_l_min -15
_diffrn_reflns_number 13463
_diffrn_reflns_point_group_measured_fraction_full 0.999
_diffrn_reflns_point_group_measured_fraction_max 0.999
_diffrn_reflns_theta_full 25.242
_diffrn_reflns_theta_max 26.372
_diffrn_reflns_theta_min 2.415
_diffrn_source 'fine-focus sealed tube'
_diffrn_standards_number 0
_exptl_absorpt_coefficient_mu 0.085
_exptl_absorpt_correction_T_max 0.7456
_exptl_absorpt_correction_T_min 0.5883
_exptl_absorpt_correction_type multi-scan
_exptl_absorpt_process_details
'SADABS-2014/5 (Bruker,2014/5) was used for absorption correction. wR2(int) was 0.0744 before and 0.0561 after correction. The Ratio of minimum to maximum transmission is 0.7890. The \l/2 correction factor is Not present.'
_exptl_crystal_colour colourless
_exptl_crystal_colour_primary colourless
_exptl_crystal_density_diffrn 1.316
_exptl_crystal_description plate
_exptl_crystal_F_000 704
_exptl_crystal_size_max 0.443
_exptl_crystal_size_mid 0.229
_exptl_crystal_size_min 0.13
_refine_diff_density_max 0.204
_refine_diff_density_min -0.257
_refine_diff_density_rms 0.048
_refine_ls_extinction_method none
_refine_ls_goodness_of_fit_ref 1.015
_refine_ls_hydrogen_treatment constr
_refine_ls_matrix_type full
_refine_ls_number_parameters 227
_refine_ls_number_reflns 3426
_refine_ls_number_restraints 0
_refine_ls_restrained_S_all 1.015
_refine_ls_R_factor_all 0.0738
_refine_ls_R_factor_gt 0.0454
_refine_ls_shift/su_max 0.000
_refine_ls_shift/su_mean 0.000
_refine_ls_structure_factor_coef Fsqd
_refine_ls_weighting_details 'w=1/[\s^2^(Fo^2^)+(0.0473P)^2^+0.2810P] where P=(Fo^2^+2Fc^2^)/3'
_refine_ls_weighting_scheme calc
_refine_ls_wR_factor_gt 0.0973
_refine_ls_wR_factor_ref 0.1090
_reflns_Friedel_coverage 0.000
_reflns_number_gt 2443
_reflns_number_total 3426
_reflns_threshold_expression 'I > 2\s(I)'
_cod_data_source_file ja9b12421_si_003.cif
_cod_data_source_block testm1
_cod_depositor_comments 'Adding full bibliography for 4134008--4134014.cif.'
_cod_database_code 4134008
_shelx_shelxl_version_number 2017/1
_shelx_space_group_comment
;
The symmetry employed for this shelxl refinement is uniquely defined
by the following loop, which should always be used as a source of
symmetry information in preference to the above space-group names.
They are only intended as comments.
;
_shelx_estimated_absorpt_t_max 0.989
_shelx_estimated_absorpt_t_min 0.963
_olex2_refinement_description
;
1. Fixed Uiso
 At 1.2 times of:
  All C(H) groups, All C(H,H) groups
 At 1.5 times of:
  All C(H,H,H) groups
2.a Ternary CH refined with riding coordinates:
 C3(H3), C13(H13)
2.b Secondary CH2 refined with riding coordinates:
 C10(H10A,H10B), C12(H12A,H12B), C15(H15A,H15B)
2.c Aromatic/amide H refined with riding coordinates:
 C5(H5), C6(H6), C7(H7), C8(H8), C17(H17), C18(H18), C19(H19), C20(H20),
 C21(H21)
2.d Idealised Me refined as rotating group:
 C14(H14A,H14B,H14C)
;
_olex2_submission_special_instructions 'No special instructions were received'

loop_
_space_group_symop_operation_xyz
'x, y, z'
'-x, y+1/2, -z+1/2'
'-x, -y, -z'
'x, -y-1/2, z-1/2'

loop_
_atom_site_label
_atom_site_type_symbol
_atom_site_fract_x
_atom_site_fract_y
_atom_site_fract_z
_atom_site_U_iso_or_equiv
_atom_site_adp_type
_atom_site_occupancy
_atom_site_site_symmetry_order
_atom_site_calc_flag
_atom_site_refinement_flags_posn
O1 O 0.43884(10) 0.76674(10) 0.54550(10) 0.0204(3) Uani 1 1 d .
O2 O 0.49281(10) 0.34152(10) 0.70783(10) 0.0211(3) Uani 1 1 d .
N1 N 0.44775(12) 0.60302(11) 0.65593(12) 0.0156(3) Uani 1 1 d .
N2 N 0.61148(12) 0.68768(12) 0.62472(12) 0.0168(3) Uani 1 1 d .
C1 C 0.49443(15) 0.69534(14) 0.60307(14) 0.0167(4) Uani 1 1 d .
C2 C 0.53681(14) 0.54940(14) 0.73434(14) 0.0156(4) Uani 1 1 d .
C3 C 0.64787(14) 0.61607(14) 0.71890(14) 0.0162(4) Uani 1 1 d .
H3 H 0.674400 0.666801 0.781661 0.019 Uiso 1 1 calc R
C4 C 0.34394(15) 0.61296(14) 0.70167(15) 0.0166(4) Uani 1 1 d .
C5 C 0.23731(15) 0.64655(14) 0.65161(16) 0.0211(4) Uani 1 1 d .
H5 H 0.226580 0.670071 0.579303 0.025 Uiso 1 1 calc R
C6 C 0.14586(16) 0.64447(15) 0.71182(17) 0.0243(4) Uani 1 1 d .
H6 H 0.070995 0.665968 0.679837 0.029 Uiso 1 1 calc R
C7 C 0.16302(17) 0.61147(15) 0.81744(17) 0.0254(5) Uani 1 1 d .
H7 H 0.099487 0.609652 0.856714 0.030 Uiso 1 1 calc R
C8 C 0.27163(16) 0.58097(14) 0.86700(16) 0.0222(4) Uani 1 1 d .
H8 H 0.283041 0.560136 0.939973 0.027 Uiso 1 1 calc R
C9 C 0.36294(15) 0.58145(14) 0.80820(15) 0.0173(4) Uani 1 1 d .
C10 C 0.48844(15) 0.55475(15) 0.84117(14) 0.0183(4) Uani 1 1 d .
H10A H 0.498570 0.478555 0.879181 0.022 Uiso 1 1 calc R
H10B H 0.525997 0.617858 0.887071 0.022 Uiso 1 1 calc R
C11 C 0.55675(15) 0.42234(14) 0.69642(14) 0.0170(4) Uani 1 1 d .
C12 C 0.66581(15) 0.42089(14) 0.64585(15) 0.0200(4) Uani 1 1 d .
H12A H 0.649728 0.436493 0.568742 0.024 Uiso 1 1 calc R
H12B H 0.705626 0.344098 0.657116 0.024 Uiso 1 1 calc R
C13 C 0.73801(15) 0.52063(14) 0.70307(15) 0.0192(4) Uani 1 1 d .
H13 H 0.795003 0.551301 0.657796 0.023 Uiso 1 1 calc R
C14 C 0.79848(16) 0.47985(16) 0.80991(16) 0.0269(5) Uani 1 1 d .
H14A H 0.835534 0.547406 0.848433 0.040 Uiso 1 1 calc GR
H14B H 0.856795 0.420838 0.798947 0.040 Uiso 1 1 calc GR
H14C H 0.742105 0.445033 0.851232 0.040 Uiso 1 1 calc GR
C15 C 0.68208(15) 0.78650(14) 0.59948(15) 0.0190(4) Uani 1 1 d .
H15A H 0.715244 0.824790 0.666516 0.023 Uiso 1 1 calc R
H15B H 0.632055 0.845006 0.558159 0.023 Uiso 1 1 calc R
C16 C 0.77872(15) 0.75428(14) 0.53751(15) 0.0174(4) Uani 1 1 d .
C17 C 0.76190(16) 0.67532(15) 0.45377(15) 0.0206(4) Uani 1 1 d .
H17 H 0.689101 0.638529 0.436446 0.025 Uiso 1 1 calc R
C18 C 0.85033(17) 0.64953(15) 0.39504(16) 0.0245(4) Uani 1 1 d .
H18 H 0.837868 0.595113 0.337914 0.029 Uiso 1 1 calc R
C19 C 0.95687(17) 0.70285(16) 0.41937(16) 0.0257(5) Uani 1 1 d .
H19 H 1.017509 0.685019 0.379217 0.031 Uiso 1 1 calc R
C20 C 0.97423(16) 0.78200(16) 0.50231(16) 0.0248(4) Uani 1 1 d .
H20 H 1.046852 0.819327 0.518942 0.030 Uiso 1 1 calc R
C21 C 0.88557(15) 0.80730(15) 0.56170(15) 0.0210(4) Uani 1 1 d .
H21 H 0.898335 0.861241 0.619178 0.025 Uiso 1 1 calc R

loop_
_atom_site_aniso_label
_atom_site_aniso_U_11
_atom_site_aniso_U_22
_atom_site_aniso_U_33
_atom_site_aniso_U_23
_atom_site_aniso_U_13
_atom_site_aniso_U_12
O1 0.0255(7) 0.0169(6) 0.0185(7) 0.0043(5) 0.0015(6) 0.0016(5)
O2 0.0264(7) 0.0137(6) 0.0226(7) 0.0001(5) 0.0006(6) -0.0039(5)
N1 0.0183(7) 0.0125(7) 0.0158(8) 0.0019(6) 0.0021(6) 0.0001(5)
N2 0.0201(8) 0.0134(7) 0.0173(9) 0.0020(6) 0.0037(6) -0.0007(6)
C1 0.0248(9) 0.0117(8) 0.0142(10) -0.0020(7) 0.0041(7) -0.0010(7)
C2 0.0206(9) 0.0117(8) 0.0141(9) 0.0011(7) 0.0006(7) 0.0002(7)
C3 0.0208(9) 0.0133(8) 0.0142(9) 0.0001(7) 0.0006(7) 0.0003(7)
C4 0.0219(9) 0.0090(8) 0.0198(10) -0.0029(7) 0.0061(8) -0.0011(7)
C5 0.0241(9) 0.0150(9) 0.0241(11) 0.0019(7) 0.0030(8) -0.0005(7)
C6 0.0221(10) 0.0159(9) 0.0354(13) 0.0009(8) 0.0054(9) 0.0030(7)
C7 0.0289(11) 0.0152(9) 0.0352(13) 0.0006(8) 0.0160(9) 0.0020(7)
C8 0.0338(11) 0.0123(9) 0.0227(11) -0.0014(7) 0.0118(9) 0.0013(7)
C9 0.0242(10) 0.0089(8) 0.0197(10) -0.0018(7) 0.0061(8) -0.0005(7)
C10 0.0256(9) 0.0128(8) 0.0168(10) 0.0006(7) 0.0035(8) -0.0019(7)
C11 0.0220(9) 0.0132(8) 0.0145(10) 0.0008(7) -0.0022(7) 0.0011(7)
C12 0.0247(10) 0.0146(9) 0.0208(11) -0.0019(7) 0.0037(8) 0.0023(7)
C13 0.0197(9) 0.0140(9) 0.0234(11) 0.0008(7) 0.0013(8) -0.0008(7)
C14 0.0275(10) 0.0220(10) 0.0295(12) 0.0025(8) -0.0030(9) 0.0023(8)
C15 0.0231(9) 0.0113(8) 0.0232(11) 0.0010(7) 0.0050(8) -0.0016(7)
C16 0.0224(9) 0.0118(8) 0.0181(10) 0.0049(7) 0.0026(8) 0.0014(7)
C17 0.0239(10) 0.0173(9) 0.0201(10) 0.0017(8) 0.0016(8) -0.0035(7)
C18 0.0360(11) 0.0170(9) 0.0218(11) -0.0010(8) 0.0091(9) -0.0025(8)
C19 0.0287(11) 0.0230(10) 0.0276(12) 0.0041(8) 0.0115(9) 0.0014(8)
C20 0.0209(10) 0.0273(10) 0.0265(12) 0.0035(8) 0.0038(8) -0.0046(8)
C21 0.0260(10) 0.0185(9) 0.0177(10) 0.0007(7) 0.0003(8) -0.0024(7)

loop_
_atom_type_symbol
_atom_type_description
_atom_type_scat_dispersion_real
_atom_type_scat_dispersion_imag
_atom_type_scat_source
C C 0.0033 0.0016 'International Tables Vol C Tables 4.2.6.8 and 6.1.1.4'
H H 0.0000 0.0000 'International Tables Vol C Tables 4.2.6.8 and 6.1.1.4'
N N 0.0061 0.0033 'International Tables Vol C Tables 4.2.6.8 and 6.1.1.4'
O O 0.0106 0.0060 'International Tables Vol C Tables 4.2.6.8 and 6.1.1.4'

loop_
_geom_angle_atom_site_label_1
_geom_angle_atom_site_label_2
_geom_angle_atom_site_label_3
_geom_angle
C1 N1 C2 110.31(13)
C1 N1 C4 123.31(13)
C4 N1 C2 108.93(14)
C1 N2 C3 112.19(13)
C1 N2 C15 119.49(14)
C15 N2 C3 119.66(14)
O1 C1 N1 125.07(16)
O1 C1 N2 127.29(15)
N2 C1 N1 107.60(14)
N1 C2 C3 104.28(13)
N1 C2 C10 105.63(13)
N1 C2 C11 107.19(13)
C3 C2 C11 104.64(13)
C10 C2 C3 120.54(15)
C10 C2 C11 113.56(13)
N2 C3 C2 102.46(13)
N2 C3 H3 111.1
N2 C3 C13 114.43(14)
C2 C3 H3 111.1
C2 C3 C13 106.08(13)
C13 C3 H3 111.1
C5 C4 N1 127.32(17)
C5 C4 C9 122.69(17)
C9 C4 N1 109.98(15)
C4 C5 H5 121.4
C4 C5 C6 117.17(18)
C6 C5 H5 121.4
C5 C6 H6 119.6
C7 C6 C5 120.80(18)
C7 C6 H6 119.6
C6 C7 H7 119.5
C6 C7 C8 121.07(18)
C8 C7 H7 119.5
C7 C8 H8 120.6
C9 C8 C7 118.84(19)
C9 C8 H8 120.6
C4 C9 C10 110.41(15)
C8 C9 C4 119.39(17)
C8 C9 C10 130.18(17)
C2 C10 H10A 111.2
C2 C10 H10B 111.2
C9 C10 C2 102.80(15)
C9 C10 H10A 111.2
C9 C10 H10B 111.2
H10A C10 H10B 109.1
O2 C11 C2 123.32(16)
O2 C11 C12 128.33(15)
C12 C11 C2 108.35(13)
C11 C12 H12A 111.0
C11 C12 H12B 111.0
C11 C12 C13 103.64(14)
H12A C12 H12B 109.0
C13 C12 H12A 111.0
C13 C12 H12B 111.0
C3 C13 H13 110.6
C12 C13 C3 103.50(13)
C12 C13 H13 110.6
C14 C13 C3 110.12(15)
C14 C13 C12 111.26(14)
C14 C13 H13 110.6
C13 C14 H14A 109.5
C13 C14 H14B 109.5
C13 C14 H14C 109.5
H14A C14 H14B 109.5
H14A C14 H14C 109.5
H14B C14 H14C 109.5
N2 C15 H15A 108.6
N2 C15 H15B 108.6
N2 C15 C16 114.66(14)
H15A C15 H15B 107.6
C16 C15 H15A 108.6
C16 C15 H15B 108.6
C17 C16 C15 121.15(16)
C17 C16 C21 118.95(17)
C21 C16 C15 119.86(16)
C16 C17 H17 119.7
C16 C17 C18 120.61(17)
C18 C17 H17 119.7
C17 C18 H18 119.9
C19 C18 C17 120.25(18)
C19 C18 H18 119.9
C18 C19 H19 120.2
C20 C19 C18 119.54(18)
C20 C19 H19 120.2
C19 C20 H20 119.9
C19 C20 C21 120.19(17)
C21 C20 H20 119.9
C16 C21 C20 120.47(17)
C16 C21 H21 119.8
C20 C21 H21 119.8

loop_
_geom_bond_atom_site_label_1
_geom_bond_atom_site_label_2
_geom_bond_distance
O1 C1 1.222(2)
O2 C11 1.205(2)
N1 C1 1.395(2)
N1 C2 1.477(2)
N1 C4 1.421(2)
N2 C1 1.367(2)
N2 C3 1.464(2)
N2 C15 1.454(2)
C2 C3 1.541(2)
C2 C10 1.540(2)
C2 C11 1.547(2)
C3 H3 1.0000
C3 C13 1.545(2)
C4 C5 1.381(2)
C4 C9 1.391(3)
C5 H5 0.9500
C5 C6 1.397(3)
C6 H6 0.9500
C6 C7 1.384(3)
C7 H7 0.9500
C7 C8 1.389(3)
C8 H8 0.9500
C8 C9 1.384(2)
C9 C10 1.507(2)
C10 H10A 0.9900
C10 H10B 0.9900
C11 C12 1.505(2)
C12 H12A 0.9900
C12 H12B 0.9900
C12 C13 1.538(2)
C13 H13 1.0000
C13 C14 1.520(3)
C14 H14A 0.9800
C14 H14B 0.9800
C14 H14C 0.9800
C15 H15A 0.9900
C15 H15B 0.9900
C15 C16 1.508(2)
C16 C17 1.386(2)
C16 C21 1.388(2)
C17 H17 0.9500
C17 C18 1.386(3)
C18 H18 0.9500
C18 C19 1.386(3)
C19 H19 0.9500
C19 C20 1.380(3)
C20 H20 0.9500
C20 C21 1.393(3)
C21 H21 0.9500
